data_4329613
loop_
_publ_author_name
'Thomas S. Teets'
'Daniel G. Nocera'

_publ_section_title
;
 Oxygen Reduction Reactions of Monometallic Rhodium Hydride Complexes
;
_journal_name_full 'Inorganic Chemistry'
_journal_page_first 7192
_journal_page_last 7201
_journal_paper_doi 10.1021/ic300279z
_journal_volume 51
_journal_year 2012
_chemical_formula_sum 'C21 H39 Cl3 N P2 Rh'
_chemical_formula_weight 576.73
_chemical_name_systematic
; 
 ? 
;
_space_group_IT_number 33
_symmetry_cell_setting orthorhombic
_symmetry_space_group_name_Hall 'P 2c -2n'
_symmetry_space_group_name_H-M 'P n a 21'
_atom_sites_solution_hydrogens geom
_atom_sites_solution_primary direct
_atom_sites_solution_secondary difmap
_audit_creation_method SHELXL-97
_cell_angle_alpha 90.00
_cell_angle_beta 90.00
_cell_angle_gamma 90.00
_cell_formula_units_Z 4
_cell_length_a 20.1861(8)
_cell_length_b 10.3567(4)
_cell_length_c 12.9174(5)
_cell_measurement_reflns_used 9896
_cell_measurement_temperature 200(2)
_cell_measurement_theta_max 31.03
_cell_measurement_theta_min 2.21
_cell_volume 2700.53(18)
_computing_cell_refinement 'Bruker SAINT'
_computing_data_collection 'Bruker APEX2'
_computing_data_reduction 'Bruker SAINT'
_computing_molecular_graphics 'Bruker SHELXTL'
_computing_publication_material 'Bruker SHELXTL'
_computing_structure_refinement 'SHELXL-97 (Sheldrick, 2008)'
_computing_structure_solution 'SHELXS-97 (Sheldrick, 2008)'
_diffrn_ambient_temperature 200(2)
_diffrn_measured_fraction_theta_full 1.000
_diffrn_measured_fraction_theta_max 1.000
_diffrn_measurement_device_type 'Bruker APEX-II CCD'
_diffrn_measurement_method '\f and \w scans'
_diffrn_radiation_monochromator graphite
_diffrn_radiation_source 'fine-focus sealed tube'
_diffrn_radiation_type MoK\a
_diffrn_radiation_wavelength 0.71073
_diffrn_reflns_av_R_equivalents 0.0353
_diffrn_reflns_av_sigmaI/netI 0.0201
_diffrn_reflns_limit_h_max 28
_diffrn_reflns_limit_h_min -28
_diffrn_reflns_limit_k_max 14
_diffrn_reflns_limit_k_min -14
_diffrn_reflns_limit_l_max 17
_diffrn_reflns_limit_l_min -18
_diffrn_reflns_number 61558
_diffrn_reflns_theta_full 30.51
_diffrn_reflns_theta_max 30.51
_diffrn_reflns_theta_min 2.02
_exptl_absorpt_coefficient_mu 1.056
_exptl_absorpt_correction_T_max 0.7782
_exptl_absorpt_correction_T_min 0.7424
_exptl_absorpt_correction_type multi-scan
_exptl_absorpt_process_details sadabs
_exptl_crystal_colour orange
_exptl_crystal_density_diffrn 1.419
_exptl_crystal_description block
_exptl_crystal_F_000 1192
_exptl_crystal_size_max 0.30
_exptl_crystal_size_mid 0.30
_exptl_crystal_size_min 0.25
_refine_diff_density_max 0.326
_refine_diff_density_min -0.440
_refine_diff_density_rms 0.051
_refine_ls_abs_structure_details 'Flack H D (1983), Acta Cryst. A39, 876-881'
_refine_ls_abs_structure_Flack 0.638(13)
_refine_ls_extinction_method none
_refine_ls_goodness_of_fit_ref 1.075
_refine_ls_hydrogen_treatment constr
_refine_ls_matrix_type full
_refine_ls_number_parameters 262
_refine_ls_number_reflns 8130
_refine_ls_number_restraints 1
_refine_ls_restrained_S_all 1.075
_refine_ls_R_factor_all 0.0203
_refine_ls_R_factor_gt 0.0183
_refine_ls_shift/su_max 0.006
_refine_ls_shift/su_mean 0.000
_refine_ls_structure_factor_coef Fsqd
_refine_ls_weighting_details 'calc w=1/[\s^2^(Fo^2^)+(0.0221P)^2^+0.3554P] where P=(Fo^2^+2Fc^2^)/3'
_refine_ls_weighting_scheme calc
_refine_ls_wR_factor_gt 0.0442
_refine_ls_wR_factor_ref 0.0457
_reflns_number_gt 7755
_reflns_number_total 8130
_reflns_threshold_expression >2sigma(I)
_cod_data_source_file ic300279z_si_002_2.cif
_cod_data_source_block 3b
_cod_database_code 4329613

loop_
_symmetry_equiv_pos_as_xyz
'x, y, z'
'-x, -y, z+1/2'
'x+1/2, -y+1/2, z'
'-x+1/2, y+1/2, z+1/2'

loop_
_atom_site_label
_atom_site_type_symbol
_atom_site_fract_x
_atom_site_fract_y
_atom_site_fract_z
_atom_site_U_iso_or_equiv
_atom_site_adp_type
_atom_site_occupancy
_atom_site_symmetry_multiplicity
_atom_site_calc_flag
_atom_site_refinement_flags
Rh1 Rh 0.633417(5) 0.411877(8) -0.000352(10) 0.02019(3) Uani 1 1 d .
Cl2 Cl 0.707963(19) 0.58936(3) 0.02010(3) 0.03124(9) Uani 1 1 d .
P2 P 0.65580(2) 0.41657(4) -0.18065(3) 0.02578(8) Uani 1 1 d .
P1 P 0.61500(2) 0.41749(4) 0.18151(3) 0.02726(8) Uani 1 1 d .
Cl3 Cl 0.540582(18) 0.54723(3) -0.02693(3) 0.03017(8) Uani 1 1 d .
Cl1 Cl 0.719812(18) 0.26141(4) 0.02429(3) 0.03076(9) Uani 1 1 d .
C2 C 0.48895(7) 0.08854(11) -0.01100(14) 0.0232(3) Uani 1 1 d .
C6 C 0.37494(7) 0.03579(14) 0.00904(15) 0.0299(3) Uani 1 1 d .
H6 H 0.3298 0.0601 0.0158 0.036 Uiso 1 1 calc R
C9 C 0.40664(7) 0.27175(13) 0.00206(18) 0.0332(3) Uani 1 1 d .
H9A H 0.3584 0.2824 0.0026 0.050 Uiso 1 1 calc R
H9B H 0.4251 0.3139 -0.0594 0.050 Uiso 1 1 calc R
H9C H 0.4255 0.3111 0.0644 0.050 Uiso 1 1 calc R
C4 C 0.45729(8) -0.13179(13) -0.00178(16) 0.0326(3) Uani 1 1 d .
H4 H 0.4679 -0.2212 -0.0016 0.039 Uiso 1 1 calc R
C5 C 0.39196(8) -0.09361(13) 0.00846(18) 0.0330(3) Uani 1 1 d .
H5 H 0.3583 -0.1571 0.0152 0.040 Uiso 1 1 calc R
C7 C 0.42336(6) 0.13045(12) -0.00020(14) 0.0247(2) Uani 1 1 d .
C3 C 0.50778(7) -0.04114(13) -0.01227(14) 0.0280(3) Uani 1 1 d .
C1 C 0.57430(6) 0.27017(12) -0.01339(13) 0.0230(3) Uani 1 1 d .
C21 C 0.56523(10) 0.55260(17) 0.22782(15) 0.0366(4) Uani 1 1 d .
H21A H 0.5227 0.5526 0.1897 0.044 Uiso 1 1 calc R
H21B H 0.5550 0.5382 0.3019 0.044 Uiso 1 1 calc R
C51 C 0.61865(11) 0.28220(18) -0.25179(15) 0.0404(4) Uani 1 1 d .
H51A H 0.5713 0.2757 -0.2324 0.048 Uiso 1 1 calc R
H51B H 0.6207 0.3016 -0.3268 0.048 Uiso 1 1 calc R
C11 C 0.56786(11) 0.28132(18) 0.23407(15) 0.0411(4) Uani 1 1 d .
H11A H 0.5568 0.3003 0.3072 0.049 Uiso 1 1 calc R
H11B H 0.5256 0.2743 0.1955 0.049 Uiso 1 1 calc R
N1 N 0.53796(6) 0.18405(11) -0.01790(11) 0.0258(3) Uani 1 1 d .
C41 C 0.62243(11) 0.55504(18) -0.25112(15) 0.0379(4) Uani 1 1 d .
H41A H 0.6262 0.5373 -0.3262 0.045 Uiso 1 1 calc R
H41B H 0.5747 0.5626 -0.2347 0.045 Uiso 1 1 calc R
C8 C 0.57905(9) -0.08063(14) -0.02645(19) 0.0420(5) Uani 1 1 d .
H8A H 0.5838 -0.1727 -0.0107 0.063 Uiso 1 1 calc R
H8B H 0.6072 -0.0302 0.0204 0.063 Uiso 1 1 calc R
H8C H 0.5925 -0.0646 -0.0982 0.063 Uiso 1 1 calc R
C61 C 0.74379(10) 0.41236(18) -0.21162(16) 0.0395(4) Uani 1 1 d .
H61A H 0.7655 0.4870 -0.1778 0.047 Uiso 1 1 calc R
H61B H 0.7631 0.3330 -0.1814 0.047 Uiso 1 1 calc R
C12 C 0.60314(13) 0.1513(2) 0.22950(18) 0.0521(5) Uani 1 1 d .
H12A H 0.6180 0.1348 0.1585 0.078 Uiso 1 1 calc R
H12B H 0.5726 0.0829 0.2512 0.078 Uiso 1 1 calc R
H12C H 0.6416 0.1527 0.2759 0.078 Uiso 1 1 calc R
C42 C 0.65524(13) 0.68439(19) -0.22903(17) 0.0502(5) Uani 1 1 d .
H42A H 0.6508 0.7049 -0.1553 0.075 Uiso 1 1 calc R
H42B H 0.6338 0.7519 -0.2703 0.075 Uiso 1 1 calc R
H42C H 0.7023 0.6797 -0.2473 0.075 Uiso 1 1 calc R
C22 C 0.59695(13) 0.68609(18) 0.21653(17) 0.0478(5) Uani 1 1 d .
H22A H 0.6388 0.6883 0.2549 0.072 Uiso 1 1 calc R
H22B H 0.5669 0.7518 0.2442 0.072 Uiso 1 1 calc R
H22C H 0.6055 0.7036 0.1432 0.072 Uiso 1 1 calc R
C52 C 0.65172(14) 0.1519(2) -0.23252(17) 0.0527(5) Uani 1 1 d .
H52A H 0.6962 0.1520 -0.2631 0.079 Uiso 1 1 calc R
H52B H 0.6252 0.0833 -0.2643 0.079 Uiso 1 1 calc R
H52C H 0.6551 0.1366 -0.1578 0.079 Uiso 1 1 calc R
C31 C 0.69210(11) 0.4223(2) 0.25453(17) 0.0457(5) Uani 1 1 d .
H31A H 0.7189 0.3460 0.2348 0.055 Uiso 1 1 calc R
H31B H 0.7171 0.5000 0.2329 0.055 Uiso 1 1 calc R
C62 C 0.76040(13) 0.4155(2) -0.32738(19) 0.0536(6) Uani 1 1 d .
H62A H 0.7395 0.3418 -0.3619 0.080 Uiso 1 1 calc R
H62B H 0.8085 0.4108 -0.3365 0.080 Uiso 1 1 calc R
H62C H 0.7438 0.4960 -0.3577 0.080 Uiso 1 1 calc R
C32 C 0.68615(15) 0.4242(2) 0.37214(18) 0.0598(6) Uani 1 1 d .
H32A H 0.6645 0.5045 0.3940 0.090 Uiso 1 1 calc R
H32B H 0.7304 0.4193 0.4030 0.090 Uiso 1 1 calc R
H32C H 0.6597 0.3502 0.3950 0.090 Uiso 1 1 calc R

loop_
_atom_site_aniso_label
_atom_site_aniso_U_11
_atom_site_aniso_U_22
_atom_site_aniso_U_33
_atom_site_aniso_U_23
_atom_site_aniso_U_13
_atom_site_aniso_U_12
Rh1 0.01744(4) 0.01925(4) 0.02389(5) -0.00021(5) 0.00065(4) 0.00033(3)
Cl2 0.02633(16) 0.02828(16) 0.0391(3) -0.00306(14) 0.00021(15) -0.00698(12)
P2 0.0290(2) 0.02442(18) 0.0239(2) 0.00052(14) 0.00310(17) 0.00093(14)
P1 0.0310(2) 0.02702(19) 0.0238(2) -0.00022(14) 0.00198(17) 0.00037(15)
Cl3 0.02690(15) 0.02580(14) 0.0378(2) -0.00079(14) -0.00298(15) 0.00701(13)
Cl1 0.02297(15) 0.03146(16) 0.0379(2) 0.00308(14) -0.00040(13) 0.00672(13)
C2 0.0249(6) 0.0213(5) 0.0235(8) -0.0002(5) 0.0004(6) -0.0039(4)
C6 0.0245(6) 0.0332(7) 0.0320(9) 0.0020(7) 0.0000(7) -0.0030(5)
C9 0.0306(6) 0.0269(6) 0.0420(9) 0.0004(8) 0.0053(9) 0.0049(5)
C4 0.0413(7) 0.0203(5) 0.0362(8) 0.0002(7) -0.0020(9) -0.0023(5)
C5 0.0361(7) 0.0276(6) 0.0352(9) 0.0017(7) -0.0005(8) -0.0113(5)
C7 0.0247(6) 0.0251(5) 0.0243(6) 0.0013(7) -0.0001(7) 0.0003(5)
C3 0.0306(6) 0.0235(5) 0.0299(8) -0.0013(6) 0.0003(7) 0.0003(5)
C1 0.0222(5) 0.0214(5) 0.0254(8) -0.0017(6) 0.0015(6) 0.0046(4)
C21 0.0441(10) 0.0336(8) 0.0321(9) -0.0050(7) 0.0116(8) 0.0014(7)
C51 0.0592(12) 0.0338(9) 0.0282(9) -0.0052(7) -0.0009(8) -0.0061(8)
C11 0.0598(12) 0.0337(9) 0.0297(9) 0.0031(7) 0.0118(8) -0.0049(8)
N1 0.0240(5) 0.0232(5) 0.0303(8) -0.0014(5) 0.0025(5) -0.0001(4)
C41 0.0517(11) 0.0328(8) 0.0292(9) 0.0075(7) -0.0015(8) 0.0039(8)
C8 0.0354(9) 0.0276(7) 0.0628(15) -0.0005(8) 0.0025(9) 0.0095(6)
C61 0.0350(9) 0.0439(10) 0.0395(11) 0.0034(7) 0.0152(8) 0.0039(7)
C12 0.0825(17) 0.0335(10) 0.0404(12) 0.0068(8) 0.0086(11) 0.0037(11)
C42 0.0784(15) 0.0303(9) 0.0419(12) 0.0046(8) 0.0028(11) 0.0008(10)
C22 0.0683(14) 0.0307(9) 0.0446(12) -0.0039(8) 0.0134(10) 0.0012(9)
C52 0.0874(16) 0.0292(9) 0.0415(13) -0.0046(8) 0.0070(11) 0.0013(10)
C31 0.0431(11) 0.0586(13) 0.0354(12) -0.0020(8) -0.0099(9) 0.0043(9)
C62 0.0646(14) 0.0497(11) 0.0465(13) 0.0038(9) 0.0314(12) 0.0038(9)
C32 0.0799(18) 0.0653(15) 0.0344(12) -0.0044(9) -0.0169(12) 0.0079(12)

loop_
_atom_type_symbol
_atom_type_description
_atom_type_scat_dispersion_real
_atom_type_scat_dispersion_imag
_atom_type_scat_source
C C 0.0033 0.0016 'International Tables Vol C Tables 4.2.6.8 and 6.1.1.4'
H H 0.0000 0.0000 'International Tables Vol C Tables 4.2.6.8 and 6.1.1.4'
N N 0.0061 0.0033 'International Tables Vol C Tables 4.2.6.8 and 6.1.1.4'
P P 0.1023 0.0942 'International Tables Vol C Tables 4.2.6.8 and 6.1.1.4'
Cl Cl 0.1484 0.1585 'International Tables Vol C Tables 4.2.6.8 and 6.1.1.4'
Rh Rh -1.1178 0.9187 'International Tables Vol C Tables 4.2.6.8 and 6.1.1.4'

loop_
_geom_angle_atom_site_label_1
_geom_angle_atom_site_label_2
_geom_angle_atom_site_label_3
_geom_angle
C1 Rh1 Cl1 88.05(4)
C1 Rh1 Cl3 86.98(4)
Cl1 Rh1 Cl3 175.027(13)
C1 Rh1 P2 92.78(5)
Cl1 Rh1 P2 90.297(14)
Cl3 Rh1 P2 89.788(15)
C1 Rh1 P1 90.47(5)
Cl1 Rh1 P1 89.908(15)
Cl3 Rh1 P1 90.289(16)
P2 Rh1 P1 176.748(15)
C1 Rh1 Cl2 178.73(5)
Cl1 Rh1 Cl2 91.586(14)
Cl3 Rh1 Cl2 93.387(14)
P2 Rh1 Cl2 88.444(15)
P1 Rh1 Cl2 88.306(15)
C61 P2 C41 105.59(9)
C61 P2 C51 105.75(10)
C41 P2 C51 101.29(10)
C61 P2 Rh1 113.63(7)
C41 P2 Rh1 115.77(7)
C51 P2 Rh1 113.55(7)
C31 P1 C21 106.28(10)
C31 P1 C11 105.84(11)
C21 P1 C11 100.54(9)
C31 P1 Rh1 112.25(8)
C21 P1 Rh1 115.39(7)
C11 P1 Rh1 115.36(7)
C3 C2 C7 123.84(12)
C3 C2 N1 119.07(12)
C7 C2 N1 117.06(11)
C5 C6 C7 120.55(14)
C5 C4 C3 120.97(13)
C4 C5 C6 120.95(13)
C6 C7 C2 117.07(12)
C6 C7 C9 121.85(12)
C2 C7 C9 121.08(11)
C4 C3 C2 116.63(13)
C4 C3 C8 121.85(13)
C2 C3 C8 121.51(13)
N1 C1 Rh1 177.78(15)
C22 C21 P1 115.55(14)
C52 C51 P2 114.32(15)
C12 C11 P1 115.02(15)
C1 N1 C2 171.41(15)
C42 C41 P2 115.93(15)
C62 C61 P2 115.28(17)
C32 C31 P1 116.70(18)

loop_
_geom_bond_atom_site_label_1
_geom_bond_atom_site_label_2
_geom_bond_distance
Rh1 C1 1.8991(13)
Rh1 Cl1 2.3604(4)
Rh1 Cl3 2.3653(4)
Rh1 P2 2.3729(5)
Rh1 P1 2.3792(5)
Rh1 Cl2 2.3902(4)
P2 C61 1.8213(19)
P2 C41 1.8274(18)
P2 C51 1.8285(19)
P1 C31 1.821(2)
P1 C21 1.8236(18)
P1 C11 1.8318(19)
C2 C3 1.3959(18)
C2 C7 1.4003(18)
C2 N1 1.4019(16)
C6 C5 1.384(2)
C6 C7 1.3894(19)
C9 C7 1.5021(17)
C4 C5 1.383(2)
C4 C3 1.392(2)
C3 C8 1.507(2)
C1 N1 1.1562(17)
C21 C22 1.531(3)
C51 C52 1.526(3)
C11 C12 1.524(3)
C41 C42 1.521(3)
C61 C62 1.533(3)
C31 C32 1.524(3)
